data_7221097
loop_
_publ_author_name
'Karen, P.'
'Woodward, P.M.'

_publ_section_title
;
 Synthesis and structural investigations of the double perovskites RE Ba
 Fe2 O5+w (RE = Nd, Sm)
;
_journal_name_full 'Journal of Materials Chemistry'
_journal_page_first 789
_journal_page_last 797
_journal_volume 9
_journal_year 1998
_chemical_formula_sum 'Ba2 Fe4 O11 Sm2'
_chemical_name_systematic 'Sm2 Ba2 Fe4 O11'
_space_group_IT_number 53
_symmetry_space_group_name_Hall '-P 2ac 2'
_symmetry_space_group_name_H-M 'P m n a'
_cell_angle_alpha 90
_cell_angle_beta 90
_cell_angle_gamma 90
_cell_formula_units_Z 2
_cell_length_a 15.47744
_cell_length_b 3.89602
_cell_length_c 7.96825
_cell_volume 480.489
_citation_journal_id_ASTM JMACEP
_cod_data_source_file Karen_JMACEP_1998_159.cif
_cod_data_source_block Ba2Fe4O11Sm2
_cod_original_cell_volume 480.4888
_cod_database_code 7221097

loop_
_symmetry_equiv_pos_as_xyz
x,y,z
-x+1/2,-y,z+1/2
x,-y,-z
-x+1/2,y,-z+1/2
-x,-y,-z
x-1/2,y,-z-1/2
-x,y,z
x-1/2,-y,z-1/2

loop_
_atom_site_label
_atom_site_type_symbol
_atom_site_fract_x
_atom_site_fract_y
_atom_site_fract_z
_atom_site_occupancy
_atom_site_U_iso_or_equiv
O5 O-2 0 0 0.5 1 0.0
Sm1 Sm+3 0 0.501 0.2651 1 0.0
Fe2 Fe+3 0.6229 0 0 1 0.0
Fe1 Fe+3 0.8751 0 0 1 0.0
O1 O-2 0.8977 -0.044 0.2383 1 0.0
O3 O-2 0.626 0.5 0 1 0.0
O2 O-2 0.9091 0.5 0 1 0.0
O4 O-2 0.753 0 0 1 0.0
Ba1 Ba+2 0.75 0.499 0.25 1 0.0
